data_7713999
loop_
_publ_author_name
'Buchner, Magnus Richard'
'Beki\,s, Deniz F.'

_publ_section_title
;
 Reactivity of free N-heterocyclic carbenes in dichloromethane
;
_journal_name_full 'Dalton Transactions'
_journal_paper_doi 10.1039/D3DT02702C
_journal_year 2023
_chemical_formula_moiety 'C11 H21 N2, Cl'
_chemical_formula_sum 'C11 H21 Cl N2'
_chemical_formula_weight 216.75
_chemical_name_systematic '1,3-Diisopropyl-4,5-dimethylimidazolium chloride'
_space_group_crystal_system monoclinic
_space_group_IT_number 14
_space_group_name_Hall '-P 2yn'
_space_group_name_H-M_alt 'P 1 21/n 1'
_atom_sites_solution_hydrogens mixed
_audit_creation_date 2023-04-11
_audit_creation_method
;
Olex2 1.5
(compiled 2023.03.06 svn.rbb2c1857 for OlexSys, GUI svn.r6748)
;
_audit_update_record
;
2023-07-14 deposited with the CCDC.	2023-09-21 downloaded from the CCDC.
;
_cell_angle_alpha 90
_cell_angle_beta 104.919(8)
_cell_angle_gamma 90
_cell_formula_units_Z 4
_cell_length_a 11.5065(11)
_cell_length_b 7.5925(5)
_cell_length_c 15.0274(14)
_cell_measurement_reflns_used 11795
_cell_measurement_temperature 100
_cell_measurement_theta_max 76.03
_cell_measurement_theta_min 3.23
_cell_volume 1268.59(19)
_computing_molecular_graphics 'Olex2 1.5 (Dolomanov et al., 2009)'
_computing_publication_material 'Olex2 1.5 (Dolomanov et al., 2009)'
_computing_structure_refinement 'XL  (Sheldrick, 2008)'
_computing_structure_solution 'SHELXT 2014/5 (Sheldrick, 2014)'
_diffrn_ambient_temperature 100
_diffrn_detector Pilatus300K
_diffrn_detector_area_resol_mean 5.81
_diffrn_detector_type 'DECTRIS PILATUS 300K'
_diffrn_measured_fraction_theta_full 0.992
_diffrn_measured_fraction_theta_max 0.974
_diffrn_measurement_details ' 2411 frames, detector distance = 60 mm'
_diffrn_measurement_device 'Eulerian 4-circle diffractometer'
_diffrn_measurement_device_type 'STOE STADIVARI'
_diffrn_measurement_method 'rotation method, \w scans'
_diffrn_radiation_collimation '0.5 mm diameter'
_diffrn_radiation_monochromator 'Graded multilayer mirror'
_diffrn_radiation_polarisn_norm 270
_diffrn_radiation_probe x-ray
_diffrn_radiation_type CuK\a
_diffrn_radiation_wavelength 1.54178
_diffrn_reflns_av_R_equivalents 0.0296
_diffrn_reflns_av_unetI/netI 0.0258
_diffrn_reflns_Laue_measured_fraction_full 0.992
_diffrn_reflns_Laue_measured_fraction_max 0.974
_diffrn_reflns_limit_h_max 14
_diffrn_reflns_limit_h_min -13
_diffrn_reflns_limit_k_max 9
_diffrn_reflns_limit_k_min -7
_diffrn_reflns_limit_l_max 13
_diffrn_reflns_limit_l_min -18
_diffrn_reflns_number 12584
_diffrn_reflns_point_group_measured_fraction_full 0.992
_diffrn_reflns_point_group_measured_fraction_max 0.974
_diffrn_reflns_theta_full 67.679
_diffrn_reflns_theta_max 75.751
_diffrn_reflns_theta_min 4.341
_diffrn_source 'GeniX 3D HF Cu'
_diffrn_source_current 0.6
_diffrn_source_power 0.03
_diffrn_source_voltage 50.0
_diffrn_standards_number 0
_exptl_absorpt_coefficient_mu 2.393
_exptl_absorpt_correction_T_max 0.9110
_exptl_absorpt_correction_T_min 0.8026
_exptl_absorpt_correction_type multi-scan
_exptl_absorpt_process_details
;
STOE LANA, absorption correction by scaling of reflection intensities.
J. Koziskova, F. Hahn, J. Richter, J. Kozisek, "Comparison of different
absorption corrections on the model structure of tetrakis(\m~2~-acetato)-
diaqua-di-copper(II)", Acta Chimica Slovaca, vol. 9, no. 2, 2016, pp. 136 - 140.
;
_exptl_crystal_colour 'light red'
_exptl_crystal_density_diffrn 1.135
_exptl_crystal_density_method 'not measured'
_exptl_crystal_description block
_exptl_crystal_F_000 472
_exptl_crystal_size_max 0.092
_exptl_crystal_size_mid 0.067
_exptl_crystal_size_min 0.039
_refine_diff_density_max 0.345
_refine_diff_density_min -0.212
_refine_diff_density_rms 0.051
_refine_ls_extinction_method none
_refine_ls_goodness_of_fit_ref 1.050
_refine_ls_hydrogen_treatment mixed
_refine_ls_matrix_type full
_refine_ls_number_parameters 156
_refine_ls_number_reflns 2579
_refine_ls_number_restraints 0
_refine_ls_restrained_S_all 1.050
_refine_ls_R_factor_all 0.0568
_refine_ls_R_factor_gt 0.0462
_refine_ls_shift/su_max 0.000
_refine_ls_shift/su_mean 0.000
_refine_ls_structure_factor_coef Fsqd
_refine_ls_weighting_details 'w=1/[\s^2^(Fo^2^)+(0.0786P)^2^+0.2876P] where P=(Fo^2^+2Fc^2^)/3'
_refine_ls_weighting_scheme calc
_refine_ls_wR_factor_gt 0.1223
_refine_ls_wR_factor_ref 0.1274
_reflns_Friedel_coverage 0.000
_reflns_number_gt 2112
_reflns_number_total 2579
_reflns_threshold_expression 'I > 2\s(I)'
_cod_data_source_file d3dt02702c2.cif
_cod_data_source_block C11H21Cl1N2
_cod_database_code 7713999
_shelx_shelxl_version_number 2017/1
_shelx_space_group_comment
;
The symmetry employed for this shelxl refinement is uniquely defined
by the following loop, which should always be used as a source of
symmetry information in preference to the above space-group names.
They are only intended as comments.
;
_olex2_refinement_description
;
1. Fixed Uiso
 At 1.5 times of:
  All C(H,H,H) groups
2. Others
 Sof(C7B)=Sof(H7BA)=Sof(H7BB)=Sof(H7BC)=1-FVAR(1)
 Sof(C7A)=Sof(H7AA)=Sof(H7AB)=Sof(H7AC)=FVAR(1)
3.a Idealised Me refined as rotating group:
 C3(H3A,H3B,H3C), C10(H10A,H10B,H10C), C11(H11A,H11B,H11C), C5(H5A,H5B,H5C),
 C8(H8A,H8B,H8C), C7B(H7BA,H7BB,H7BC), C7A(H7AA,H7AB,H7AC)
;
_olex2_submission_special_instructions 'No special instructions were received'

loop_
_space_group_symop_operation_xyz
'x, y, z'
'-x+1/2, y+1/2, -z+1/2'
'-x, -y, -z'
'x-1/2, -y-1/2, z-1/2'

loop_
_atom_site_label
_atom_site_type_symbol
_atom_site_fract_x
_atom_site_fract_y
_atom_site_fract_z
_atom_site_U_iso_or_equiv
_atom_site_adp_type
_atom_site_occupancy
_atom_site_site_symmetry_order
_atom_site_calc_flag
_atom_site_refinement_flags_posn
_atom_site_refinement_flags_adp
_atom_site_refinement_flags_occupancy
_atom_site_disorder_assembly
_atom_site_disorder_group
Cl1 Cl 0.47975(4) 0.95490(6) 0.20713(3) 0.03462(17) Uani 1 1 d . . . . .
N2 N 0.71360(14) 0.5637(2) 0.38181(10) 0.0279(3) Uani 1 1 d . . . . .
N1 N 0.53421(15) 0.4563(2) 0.34628(11) 0.0337(4) Uani 1 1 d . . . . .
C1 C 0.60037(17) 0.5948(3) 0.33601(13) 0.0310(4) Uani 1 1 d . . . . .
C2 C 0.72104(18) 0.3999(3) 0.42342(12) 0.0301(4) Uani 1 1 d . . . . .
C4 C 0.60764(19) 0.3330(3) 0.40187(12) 0.0329(4) Uani 1 1 d . . . . .
C9 C 0.81518(17) 0.6904(3) 0.39381(13) 0.0311(4) Uani 1 1 d . . . . .
C3 C 0.83743(19) 0.3234(3) 0.47711(13) 0.0353(4) Uani 1 1 d . . . . .
H3A H 0.895268 0.324136 0.439303 0.053 Uiso 1 1 calc R U . . .
H3B H 0.824461 0.202016 0.494551 0.053 Uiso 1 1 calc R U . . .
H3C H 0.869024 0.393798 0.532746 0.053 Uiso 1 1 calc R U . . .
C10 C 0.8319(2) 0.7849(3) 0.48539(15) 0.0389(5) Uani 1 1 d . . . . .
H10A H 0.757727 0.847559 0.486240 0.058 Uiso 1 1 calc R U . . .
H10B H 0.898162 0.869452 0.493379 0.058 Uiso 1 1 calc R U . . .
H10C H 0.850602 0.698719 0.535595 0.058 Uiso 1 1 calc R U . . .
C6 C 0.4022(2) 0.4414(4) 0.30654(15) 0.0428(5) Uani 1 1 d . . . . .
C11 C 0.7939(2) 0.8160(4) 0.31270(16) 0.0446(6) Uani 1 1 d . . . . .
H11A H 0.784563 0.748674 0.255656 0.067 Uiso 1 1 calc R U . . .
H11B H 0.862720 0.895974 0.320645 0.067 Uiso 1 1 calc R U . . .
H11C H 0.720786 0.884613 0.309393 0.067 Uiso 1 1 calc R U . . .
C5 C 0.5604(2) 0.1644(3) 0.42969(15) 0.0430(5) Uani 1 1 d . . . . .
H5A H 0.495597 0.189641 0.459198 0.065 Uiso 1 1 calc R U . . .
H5B H 0.625413 0.101600 0.473088 0.065 Uiso 1 1 calc R U . . .
H5C H 0.529282 0.091107 0.375056 0.065 Uiso 1 1 calc R U . . .
C8 C 0.3707(2) 0.4676(5) 0.20513(17) 0.0570(7) Uani 1 1 d . . . . .
H8A H 0.395406 0.585855 0.191271 0.085 Uiso 1 1 calc R U . . .
H8B H 0.283661 0.454793 0.180215 0.085 Uiso 1 1 calc R U . . .
H8C H 0.412430 0.379470 0.177044 0.085 Uiso 1 1 calc R U . . .
C7B C 0.3452(5) 0.505(2) 0.3711(6) 0.059(3) Uani 0.457(16) 1 d . . P A 2
H7BA H 0.382002 0.452842 0.431340 0.089 Uiso 0.457(16) 1 calc R U P A 2
H7BB H 0.259647 0.474473 0.352210 0.089 Uiso 0.457(16) 1 calc R U P A 2
H7BC H 0.353775 0.633688 0.375216 0.089 Uiso 0.457(16) 1 calc R U P A 2
H6 H 0.386(3) 0.327(4) 0.316(2) 0.064(9) Uiso 1 1 d . . . . .
H1 H 0.571(2) 0.693(3) 0.3017(15) 0.030(6) Uiso 1 1 d . . . . .
H9 H 0.8811(19) 0.618(3) 0.3917(14) 0.024(5) Uiso 1 1 d . . . . .
C7A C 0.3357(4) 0.6151(12) 0.3376(5) 0.047(2) Uani 0.543(16) 1 d . . P A 1
H7AA H 0.357338 0.623841 0.404946 0.071 Uiso 0.543(16) 1 calc R U P A 1
H7AB H 0.248289 0.602802 0.314761 0.071 Uiso 0.543(16) 1 calc R U P A 1
H7AC H 0.362026 0.721634 0.311596 0.071 Uiso 0.543(16) 1 calc R U P A 1

loop_
_atom_site_aniso_label
_atom_site_aniso_U_11
_atom_site_aniso_U_22
_atom_site_aniso_U_33
_atom_site_aniso_U_23
_atom_site_aniso_U_13
_atom_site_aniso_U_12
Cl1 0.0271(3) 0.0407(3) 0.0337(3) 0.00183(18) 0.00355(18) 0.00157(19)
N2 0.0246(8) 0.0353(8) 0.0230(7) 0.0025(6) 0.0045(6) 0.0011(6)
N1 0.0288(9) 0.0450(10) 0.0242(7) 0.0044(7) 0.0013(6) -0.0071(7)
C1 0.0255(9) 0.0400(10) 0.0257(9) 0.0050(8) 0.0032(7) -0.0017(8)
C2 0.0335(10) 0.0348(10) 0.0216(8) 0.0001(7) 0.0063(7) 0.0014(8)
C4 0.0391(11) 0.0374(10) 0.0210(8) -0.0011(7) 0.0058(7) -0.0050(9)
C9 0.0215(9) 0.0350(10) 0.0357(10) 0.0055(8) 0.0055(7) 0.0018(8)
C3 0.0380(11) 0.0347(10) 0.0311(9) 0.0029(8) 0.0050(8) 0.0070(8)
C10 0.0367(11) 0.0325(10) 0.0440(11) -0.0011(9) 0.0038(9) -0.0010(9)
C6 0.0295(11) 0.0638(15) 0.0315(10) 0.0018(10) 0.0011(8) -0.0175(10)
C11 0.0294(10) 0.0576(14) 0.0456(12) 0.0197(10) 0.0071(9) -0.0048(10)
C5 0.0533(14) 0.0413(11) 0.0339(10) 0.0006(9) 0.0102(9) -0.0117(10)
C8 0.0352(12) 0.092(2) 0.0360(12) 0.0006(12) -0.0057(10) 0.0000(13)
C7B 0.022(2) 0.106(9) 0.048(4) -0.025(5) 0.008(2) -0.002(3)
C7A 0.023(2) 0.074(5) 0.047(3) -0.022(3) 0.0133(19) -0.005(2)

loop_
_atom_type_symbol
_atom_type_description
_atom_type_scat_dispersion_real
_atom_type_scat_dispersion_imag
_atom_type_scat_source
C C 0.0181 0.0091 'International Tables Vol C Tables 4.2.6.8 and 6.1.1.4'
H H 0.0000 0.0000 'International Tables Vol C Tables 4.2.6.8 and 6.1.1.4'
Cl Cl 0.3639 0.7018 'International Tables Vol C Tables 4.2.6.8 and 6.1.1.4'
N N 0.0311 0.0180 'International Tables Vol C Tables 4.2.6.8 and 6.1.1.4'

loop_
_geom_angle_atom_site_label_1
_geom_angle_atom_site_label_2
_geom_angle_atom_site_label_3
_geom_angle
_geom_angle_site_symmetry_1
_geom_angle_site_symmetry_3
_geom_angle_publ_flag
C1 N2 C2 109.38(17) . . ?
C1 N2 C9 125.64(17) . . ?
C2 N2 C9 124.78(16) . . ?
C1 N1 C4 108.98(17) . . ?
C1 N1 C6 124.72(19) . . ?
C4 N1 C6 126.26(18) . . ?
N2 C1 N1 108.28(18) . . ?
N2 C1 H1 126.8(15) . . ?
N1 C1 H1 124.9(15) . . ?
N2 C2 C3 122.43(18) . . ?
C4 C2 N2 106.50(17) . . ?
C4 C2 C3 131.03(19) . . ?
N1 C4 C5 122.6(2) . . ?
C2 C4 N1 106.84(18) . . ?
C2 C4 C5 130.6(2) . . ?
N2 C9 C10 109.11(16) . . ?
N2 C9 C11 110.48(16) . . ?
N2 C9 H9 103.5(13) . . ?
C10 C9 H9 113.0(13) . . ?
C11 C9 C10 112.79(19) . . ?
C11 C9 H9 107.6(13) . . ?
C2 C3 H3A 109.5 . . ?
C2 C3 H3B 109.5 . . ?
C2 C3 H3C 109.5 . . ?
H3A C3 H3B 109.5 . . ?
H3A C3 H3C 109.5 . . ?
H3B C3 H3C 109.5 . . ?
C9 C10 H10A 109.5 . . ?
C9 C10 H10B 109.5 . . ?
C9 C10 H10C 109.5 . . ?
H10A C10 H10B 109.5 . . ?
H10A C10 H10C 109.5 . . ?
H10B C10 H10C 109.5 . . ?
N1 C6 H6 104(2) . . ?
N1 C6 C7A 109.0(2) . . ?
C8 C6 N1 110.81(19) . . ?
C8 C6 H6 107(2) . . ?
C8 C6 C7A 100.1(4) . . ?
C7B C6 N1 108.0(3) . . ?
C7B C6 C8 129.4(5) . . ?
C7B C6 H6 94(2) . . ?
C7A C6 H6 126(2) . . ?
C9 C11 H11A 109.5 . . ?
C9 C11 H11B 109.5 . . ?
C9 C11 H11C 109.5 . . ?
H11A C11 H11B 109.5 . . ?
H11A C11 H11C 109.5 . . ?
H11B C11 H11C 109.5 . . ?
C4 C5 H5A 109.5 . . ?
C4 C5 H5B 109.5 . . ?
C4 C5 H5C 109.5 . . ?
H5A C5 H5B 109.5 . . ?
H5A C5 H5C 109.5 . . ?
H5B C5 H5C 109.5 . . ?
C6 C8 H8A 109.5 . . ?
C6 C8 H8B 109.5 . . ?
C6 C8 H8C 109.5 . . ?
H8A C8 H8B 109.5 . . ?
H8A C8 H8C 109.5 . . ?
H8B C8 H8C 109.5 . . ?
C6 C7B H7BA 109.5 . . ?
C6 C7B H7BB 109.5 . . ?
C6 C7B H7BC 109.5 . . ?
H7BA C7B H7BB 109.5 . . ?
H7BA C7B H7BC 109.5 . . ?
H7BB C7B H7BC 109.5 . . ?
C6 C7A H7AA 109.5 . . ?
C6 C7A H7AB 109.5 . . ?
C6 C7A H7AC 109.5 . . ?
H7AA C7A H7AB 109.5 . . ?
H7AA C7A H7AC 109.5 . . ?
H7AB C7A H7AC 109.5 . . ?

loop_
_geom_bond_atom_site_label_1
_geom_bond_atom_site_label_2
_geom_bond_distance
_geom_bond_site_symmetry_2
_geom_bond_publ_flag
N2 C1 1.329(3) . ?
N2 C2 1.385(2) . ?
N2 C9 1.488(2) . ?
N1 C1 1.330(3) . ?
N1 C4 1.387(3) . ?
N1 C6 1.487(3) . ?
C1 H1 0.92(2) . ?
C2 C4 1.359(3) . ?
C2 C3 1.492(3) . ?
C4 C5 1.492(3) . ?
C9 C10 1.520(3) . ?
C9 C11 1.517(3) . ?
C9 H9 0.94(2) . ?
C3 H3A 0.9800 . ?
C3 H3B 0.9800 . ?
C3 H3C 0.9800 . ?
C10 H10A 0.9800 . ?
C10 H10B 0.9800 . ?
C10 H10C 0.9800 . ?
C6 C8 1.486(3) . ?
C6 C7B 1.391(6) . ?
C6 H6 0.91(3) . ?
C6 C7A 1.651(7) . ?
C11 H11A 0.9800 . ?
C11 H11B 0.9800 . ?
C11 H11C 0.9800 . ?
C5 H5A 0.9800 . ?
C5 H5B 0.9800 . ?
C5 H5C 0.9800 . ?
C8 H8A 0.9800 . ?
C8 H8B 0.9800 . ?
C8 H8C 0.9800 . ?
C7B H7BA 0.9800 . ?
C7B H7BB 0.9800 . ?
C7B H7BC 0.9800 . ?
C7A H7AA 0.9800 . ?
C7A H7AB 0.9800 . ?
C7A H7AC 0.9800 . ?

loop_
_geom_torsion_atom_site_label_1
_geom_torsion_atom_site_label_2
_geom_torsion_atom_site_label_3
_geom_torsion_atom_site_label_4
_geom_torsion
_geom_torsion_site_symmetry_1
_geom_torsion_site_symmetry_2
_geom_torsion_site_symmetry_3
_geom_torsion_site_symmetry_4
_geom_torsion_publ_flag
N2 C2 C4 N1 1.1(2) . . . . ?
N2 C2 C4 C5 -177.86(19) . . . . ?
C1 N2 C2 C4 -0.5(2) . . . . ?
C1 N2 C2 C3 177.56(17) . . . . ?
C1 N2 C9 C10 95.5(2) . . . . ?
C1 N2 C9 C11 -29.1(3) . . . . ?
C1 N1 C4 C2 -1.2(2) . . . . ?
C1 N1 C4 C5 177.80(18) . . . . ?
C1 N1 C6 C8 55.8(3) . . . . ?
C1 N1 C6 C7B -91.1(8) . . . . ?
C1 N1 C6 C7A -53.4(4) . . . . ?
C2 N2 C1 N1 -0.2(2) . . . . ?
C2 N2 C9 C10 -78.8(2) . . . . ?
C2 N2 C9 C11 156.62(18) . . . . ?
C4 N1 C1 N2 0.9(2) . . . . ?
C4 N1 C6 C8 -126.4(2) . . . . ?
C4 N1 C6 C7B 86.7(8) . . . . ?
C4 N1 C6 C7A 124.4(4) . . . . ?
C9 N2 C1 N1 -175.27(16) . . . . ?
C9 N2 C2 C4 174.55(16) . . . . ?
C9 N2 C2 C3 -7.3(3) . . . . ?
C3 C2 C4 N1 -176.82(19) . . . . ?
C3 C2 C4 C5 4.3(4) . . . . ?
C6 N1 C1 N2 179.00(18) . . . . ?
C6 N1 C4 C2 -179.30(18) . . . . ?
C6 N1 C4 C5 -0.3(3) . . . . ?
